data_7100021
loop_
_publ_author_name
'Barbara Sieklucka'
'Maria Balanda'
'Tomasz Korzeniak'
'Kazimierz Kowalski'
'Robert Pelka'
'K. Stadnicka'
'Krzysztof Tomala'

_publ_section_title
;
An unprecedented copper (I,II) octacyanotungstate(V)
2-D network: crystal structure and magnetism of
[CuII(tren)]{CuI[WV(CN)8]}*1.5H2O
;
_journal_name_full 'Chemical Communications'
_journal_paper_doi 10.1039/b502308d
_journal_year 2005
_chemical_formula_moiety 'C28 H36 Cu4 N24 W2'
_chemical_formula_sum 'C28 H42 Cu4 N24 O3 W2'
_chemical_formula_weight 1384.72
_space_group_IT_number 56
_symmetry_cell_setting orthorhombic
_symmetry_space_group_name_Hall '-P 2ab 2ac'
_symmetry_space_group_name_H-M 'P c c n'
_cell_angle_alpha 90.00
_cell_angle_beta 90.00
_cell_angle_gamma 90.00
_cell_formula_units_Z 4
_cell_length_a 25.6673(2)
_cell_length_b 13.4786(3)
_cell_length_c 13.5486(6)
_cell_measurement_temperature 293(2)
_cell_volume 4687.3(2)
_diffrn_ambient_temperature 293(2)
_exptl_crystal_density_diffrn 1.962
_cod_database_code 7100021

loop_
_symmetry_equiv_pos_as_xyz
'x, y, z'
'-x+1/2, -y+1/2, z'
'x+1/2, -y, -z+1/2'
'-x, y+1/2, -z+1/2'
'-x, -y, -z'
'x-1/2, y-1/2, -z'
'-x-1/2, y, z-1/2'
'x, -y-1/2, z-1/2'

loop_
_atom_site_label
_atom_site_type_symbol
_atom_site_fract_x
_atom_site_fract_y
_atom_site_fract_z
_atom_site_U_iso_or_equiv
_atom_site_adp_type
_atom_site_occupancy
_atom_site_symmetry_multiplicity
_atom_site_calc_flag
_atom_site_refinement_flags
_atom_site_disorder_assembly
_atom_site_disorder_group
W1 W 0.419728(9) -0.510552(12) 0.230759(13) 0.02196(7) Uani 1 1 d . . .
Cu2 Cu 0.48754(3) -0.23345(4) 0.00261(4) 0.03018(16) Uani 1 1 d . . .
Cu3 Cu 0.61947(3) -0.48362(5) 0.28807(5) 0.03806(18) Uani 1 1 d . . .
C11 C 0.4509(2) -0.6210(4) 0.1333(3) 0.0338(13) Uani 1 1 d . . .
C12 C 0.4345(2) -0.3834(4) 0.1392(4) 0.0305(12) Uani 1 1 d . . .
C13 C 0.3515(2) -0.4333(4) 0.2796(4) 0.0411(14) Uani 1 1 d . . .
C14 C 0.3659(2) -0.6285(4) 0.2627(4) 0.0395(14) Uani 1 1 d . . .
C15 C 0.4400(2) -0.4099(4) 0.3485(4) 0.0336(12) Uani 1 1 d . . .
C16 C 0.4525(2) -0.6047(3) 0.3438(3) 0.0300(12) Uani 1 1 d . . .
C17 C 0.3656(3) -0.5167(4) 0.1084(4) 0.0361(13) Uani 1 1 d . . .
C18 C 0.5052(3) -0.4909(4) 0.2274(4) 0.0365(14) Uani 1 1 d . . .
N11 N 0.4697(2) -0.6792(3) 0.0803(3) 0.0418(12) Uani 1 1 d . . .
N12 N 0.4446(2) -0.3195(3) 0.0877(3) 0.0402(12) Uani 1 1 d . . .
N13 N 0.3154(2) -0.3899(4) 0.3070(5) 0.0701(18) Uani 1 1 d . . .
N14 N 0.3372(2) -0.6918(4) 0.2801(4) 0.0595(15) Uani 1 1 d . . .
N15 N 0.4516(2) -0.1413(3) -0.0879(3) 0.0446(13) Uani 1 1 d . . .
N16 N 0.4715(2) -0.6520(3) 0.4030(3) 0.0393(12) Uani 1 1 d . . .
N17 N 0.3373(2) -0.5206(4) 0.0444(4) 0.0659(17) Uani 1 1 d . . .
N18 N 0.5488(2) -0.4833(4) 0.2339(4) 0.0489(14) Uani 1 1 d . . .
N30 N 0.3097(2) 0.0146(3) 0.1449(4) 0.0443(13) Uani 1 1 d . . .
C31 C 0.2928(3) -0.0898(5) 0.1377(5) 0.069(2) Uani 1 1 d . . .
H31A H 0.2668 -0.0962 0.0863 0.083 Uiso 1 1 calc R . .
H31B H 0.2772 -0.1102 0.1996 0.083 Uiso 1 1 calc R . .
C32 C 0.3386(3) -0.1564(6) 0.1144(6) 0.079(2) Uani 1 1 d . . .
H32A H 0.3286 -0.2255 0.1207 0.095 Uiso 1 1 calc R . .
H32B H 0.3505 -0.1450 0.0474 0.095 Uiso 1 1 calc R . .
N33 N 0.3804(3) -0.1327(4) 0.1850(5) 0.084(2) Uani 1 1 d . . .
H33A H 0.4114 -0.1513 0.1599 0.101 Uiso 1 1 calc R . .
H33B H 0.3753 -0.1661 0.2417 0.101 Uiso 1 1 calc R . .
C34 C 0.2737(3) 0.0731(5) 0.2062(4) 0.0519(17) Uani 1 1 d . . .
H34A H 0.2382 0.0510 0.1944 0.062 Uiso 1 1 calc R . .
H34B H 0.2760 0.1424 0.1876 0.062 Uiso 1 1 calc R . .
C35 C 0.2861(3) 0.0626(5) 0.3132(4) 0.0502(16) Uani 1 1 d . . .
H35A H 0.2653 0.1087 0.3517 0.060 Uiso 1 1 calc R . .
H35B H 0.2784 -0.0042 0.3354 0.060 Uiso 1 1 calc R . .
N36 N 0.3420(2) 0.0843(3) 0.3259(3) 0.0421(12) Uani 1 1 d . . .
H36A H 0.3534 0.0606 0.3842 0.051 Uiso 1 1 calc R . .
H36B H 0.3476 0.1502 0.3244 0.051 Uiso 1 1 calc R . .
C37 C 0.3163(3) 0.0590(7) 0.0455(5) 0.075(2) Uani 1 1 d . . .
H37A H 0.2827 0.0805 0.0205 0.091 Uiso 1 1 calc R . .
H37B H 0.3302 0.0096 0.0005 0.091 Uiso 1 1 calc R . .
C38 C 0.3530(3) 0.1467(6) 0.0504(6) 0.083(3) Uani 1 1 d . . .
H38A H 0.3606 0.1705 -0.0156 0.099 Uiso 1 1 calc R . .
H38B H 0.3371 0.2003 0.0874 0.099 Uiso 1 1 calc R . .
N40 N 0.4007(3) 0.1152(5) 0.0985(4) 0.088(2) Uani 1 1 d . . .
H40A H 0.4176 0.1680 0.1235 0.105 Uiso 1 1 calc R . .
H40B H 0.4218 0.0850 0.0547 0.105 Uiso 1 1 calc R . .
O1W O 0.3568(4) -0.1612(5) 0.3939(5) 0.162(4) Uani 1 1 d . . .
O2W O 0.2500 -0.2500 0.4187(8) 0.168(5) Uani 1 2 d S . .

loop_
_atom_site_aniso_label
_atom_site_aniso_U_11
_atom_site_aniso_U_22
_atom_site_aniso_U_33
_atom_site_aniso_U_23
_atom_site_aniso_U_13
_atom_site_aniso_U_12
W1 0.02272(12) 0.02377(10) 0.01938(11) -0.00019(6) -0.00106(8) -0.00014(8)
Cu2 0.0397(4) 0.0273(3) 0.0235(3) 0.0007(2) 0.0006(3) -0.0010(3)
Cu3 0.0238(4) 0.0495(4) 0.0409(4) 0.0067(3) 0.0016(3) 0.0001(3)
C11 0.032(4) 0.042(3) 0.027(3) -0.004(2) 0.002(2) 0.001(3)
C12 0.029(3) 0.031(3) 0.031(3) 0.001(2) 0.000(2) 0.000(2)
C13 0.029(4) 0.042(3) 0.053(3) -0.012(3) -0.008(3) -0.009(3)
C14 0.039(4) 0.034(3) 0.045(3) 0.008(2) -0.002(3) 0.000(3)
C15 0.025(3) 0.040(3) 0.036(3) -0.008(2) -0.004(2) 0.007(2)
C16 0.030(4) 0.032(3) 0.028(3) 0.003(2) -0.001(2) -0.002(2)
C17 0.039(4) 0.046(3) 0.023(3) 0.000(2) -0.004(2) -0.006(3)
C18 0.046(4) 0.033(3) 0.031(3) 0.001(2) -0.003(3) -0.005(3)
N11 0.042(4) 0.048(3) 0.036(2) -0.006(2) 0.004(2) 0.004(2)
N12 0.042(4) 0.038(2) 0.041(3) 0.008(2) 0.003(2) 0.000(2)
N13 0.036(4) 0.073(4) 0.101(4) -0.040(3) 0.001(3) 0.008(3)
N14 0.048(4) 0.043(3) 0.087(4) 0.017(3) -0.008(3) -0.010(3)
N15 0.047(4) 0.044(3) 0.043(3) 0.013(2) -0.011(2) 0.000(2)
N16 0.042(4) 0.040(2) 0.036(2) 0.0091(19) -0.004(2) 0.001(2)
N17 0.060(5) 0.104(5) 0.034(3) -0.004(3) -0.008(3) 0.000(3)
N18 0.023(3) 0.060(3) 0.064(4) 0.005(2) -0.002(3) -0.003(3)
N30 0.034(3) 0.064(3) 0.036(3) -0.010(2) -0.004(2) 0.001(3)
C31 0.047(6) 0.069(5) 0.090(5) -0.023(4) -0.005(4) -0.016(4)
C32 0.061(6) 0.072(5) 0.105(6) -0.035(4) -0.007(5) -0.012(4)
N33 0.065(5) 0.063(4) 0.125(5) -0.035(4) -0.022(4) 0.022(4)
C34 0.028(4) 0.071(4) 0.057(4) -0.008(3) 0.001(3) 0.006(3)
C35 0.028(4) 0.081(5) 0.041(3) -0.006(3) 0.011(3) 0.004(3)
N36 0.047(4) 0.050(3) 0.029(2) -0.0010(19) 0.003(2) 0.000(3)
C37 0.062(6) 0.124(7) 0.040(4) -0.003(4) 0.000(4) 0.002(5)
C38 0.082(7) 0.110(7) 0.056(5) 0.031(4) 0.008(4) -0.010(6)
N40 0.062(5) 0.141(6) 0.060(4) 0.030(4) 0.006(3) -0.043(5)
O1W 0.244(11) 0.116(6) 0.126(6) -0.004(4) -0.022(6) 0.015(6)
O2W 0.197(13) 0.190(11) 0.117(8) 0.000 0.000 0.104(10)

loop_
_geom_bond_atom_site_label_1
_geom_bond_atom_site_label_2
_geom_bond_distance
_geom_bond_site_symmetry_2
_geom_bond_publ_flag
W1 C13 2.142(7) . ?
W1 C11 2.145(5) . ?
W1 C12 2.149(5) . ?
W1 C14 2.150(6) . ?
W1 C15 2.158(5) . ?
W1 C16 2.159(5) . ?
W1 C17 2.165(6) . ?
W1 C18 2.210(7) . ?
Cu2 N11 1.963(4) 5_645 ?
Cu2 N12 1.972(4) . ?
Cu2 N15 1.974(4) . ?
Cu2 N16 1.987(4) 4_655 ?
Cu3 N18 1.958(6) . ?
Cu3 N30 2.034(5) 4_645 ?
Cu3 N33 2.043(5) 4_645 ?
Cu3 N36 2.049(4) 4_645 ?
Cu3 N40 2.098(5) 4_645 ?
C11 N11 1.168(6) . ?
C12 N12 1.139(6) . ?
C13 N13 1.158(8) . ?
C14 N14 1.153(7) . ?
C15 N15 1.144(6) 8_556 ?
C16 N16 1.135(6) . ?
C17 N17 1.131(7) . ?
C18 N18 1.126(8) . ?
N11 Cu2 1.963(4) 5_645 ?
N15 C15 1.144(6) 8 ?
N16 Cu2 1.987(4) 4_645 ?
N30 C34 1.472(7) . ?
N30 C31 1.474(8) . ?
N30 C37 1.484(8) . ?
N30 Cu3 2.034(5) 4_655 ?
C31 C32 1.512(10) . ?
C31 H31A 0.9700 . ?
C31 H31B 0.9700 . ?
C32 N33 1.472(9) . ?
C32 H32A 0.9700 . ?
C32 H32B 0.9700 . ?
N33 Cu3 2.043(5) 4_655 ?
N33 H33A 0.9000 . ?
N33 H33B 0.9000 . ?
C34 C35 1.491(8) . ?
C34 H34A 0.9700 . ?
C34 H34B 0.9700 . ?
C35 N36 1.476(7) . ?
C35 H35A 0.9700 . ?
C35 H35B 0.9700 . ?
N36 Cu3 2.049(4) 4_655 ?
N36 H36A 0.9000 . ?
N36 H36B 0.9000 . ?
C37 C38 1.513(10) . ?
C37 H37A 0.9700 . ?
C37 H37B 0.9700 . ?
C38 N40 1.450(9) . ?
C38 H38A 0.9700 . ?
C38 H38B 0.9700 . ?
N40 Cu3 2.098(5) 4_655 ?
N40 H40A 0.9000 . ?
N40 H40B 0.9000 . ?
